data_7704573
loop_
_publ_author_name
'Kordestani, Nazanin'
'Amiri Rudbari, Hadi'
'Bruno, Giuseppe'
'Rosario, Scopelliti'
'Braun, Jason D.'
'Herbert, David E.'
'Blacque, Olivier'
'Correia, Isabel'
'Zaman, Mohammad Al-Moktadir'
'Bindu, Mortuza Mamun'
'Janiak, Christoph'
'Enamullah, Mohammed'

_publ_section_title
;
 Solid-state to solution helicity inversion of pseudotetrahedral chiral
 copper(ii) complexes with 2,4-dihalo-salicylaldiminate ligands.
;
_journal_issue 24
_journal_name_full 'Dalton transactions (Cambridge, England : 2003)'
_journal_page_first 8247
_journal_page_last 8264
_journal_paper_doi 10.1039/d0dt01649g
_journal_volume 49
_journal_year 2020
_chemical_absolute_configuration rmad
_chemical_formula_sum 'C30 H24 Cl4 Cu N2 O2'
_chemical_formula_weight 649.85
_space_group_crystal_system monoclinic
_space_group_IT_number 4
_space_group_name_Hall 'P 2yb'
_space_group_name_H-M_alt 'P 1 21 1'
_atom_sites_solution_hydrogens geom
_audit_creation_method SHELXL-2016/6
_audit_update_record
;
2019-11-09 deposited with the CCDC.	2020-06-02 downloaded from the CCDC.
;
_cell_angle_alpha 90
_cell_angle_beta 97.8710(10)
_cell_angle_gamma 90
_cell_formula_units_Z 2
_cell_length_a 8.6322(2)
_cell_length_b 14.8439(3)
_cell_length_c 11.1572(3)
_cell_measurement_reflns_used 9726
_cell_measurement_temperature 273(2)
_cell_measurement_theta_max 29.59
_cell_measurement_theta_min 2.30
_cell_volume 1416.16(6)
_computing_cell_refinement 'SAINT (Bruker, 2007)'
_computing_data_collection 'APEX2 (Bruker, 2007)'
_computing_data_reduction 'SAINT (Bruker, 2007)'
_computing_structure_refinement 'SHELXL-2016/6 (Sheldrick, 2016)'
_computing_structure_solution 'SHELXS97 (Sheldrick, 2008)'
_diffrn_ambient_temperature 273(2)
_diffrn_measured_fraction_theta_full 1.000
_diffrn_measured_fraction_theta_max 0.998
_diffrn_measurement_device_type 'Bruker APEX-II CCD'
_diffrn_radiation_type MoK\a
_diffrn_radiation_wavelength 0.71073
_diffrn_reflns_av_R_equivalents 0.0669
_diffrn_reflns_av_unetI/netI 0.0390
_diffrn_reflns_Laue_measured_fraction_full 1.000
_diffrn_reflns_Laue_measured_fraction_max 0.998
_diffrn_reflns_limit_h_max 13
_diffrn_reflns_limit_h_min -13
_diffrn_reflns_limit_k_max 22
_diffrn_reflns_limit_k_min -22
_diffrn_reflns_limit_l_max 16
_diffrn_reflns_limit_l_min -16
_diffrn_reflns_number 79451
_diffrn_reflns_point_group_measured_fraction_full 1.000
_diffrn_reflns_point_group_measured_fraction_max 0.998
_diffrn_reflns_theta_full 25.242
_diffrn_reflns_theta_max 32.581
_diffrn_reflns_theta_min 2.297
_exptl_absorpt_coefficient_mu 1.180
_exptl_absorpt_correction_T_max 0.814
_exptl_absorpt_correction_T_min 0.639
_exptl_absorpt_correction_type multi-scan
_exptl_absorpt_process_details 'SADABS; Bruker, 2008'
_exptl_crystal_colour 'dark black'
_exptl_crystal_density_diffrn 1.524
_exptl_crystal_description prismatic
_exptl_crystal_F_000 662
_exptl_crystal_size_max 0.51
_exptl_crystal_size_mid 0.32
_exptl_crystal_size_min 0.21
_refine_diff_density_max 0.594
_refine_diff_density_min -0.352
_refine_diff_density_rms 0.082
_refine_ls_abs_structure_details
;
 Flack x determined using 3767 quotients [(I+)-(I-)]/[(I+)+(I-)]
 (Parsons, Flack and Wagner, Acta Cryst. B69 (2013) 249-259).
;
_refine_ls_abs_structure_Flack -0.005(4)
_refine_ls_extinction_method none
_refine_ls_goodness_of_fit_ref 0.993
_refine_ls_hydrogen_treatment constr
_refine_ls_matrix_type full
_refine_ls_number_parameters 352
_refine_ls_number_reflns 10276
_refine_ls_number_restraints 1
_refine_ls_restrained_S_all 0.993
_refine_ls_R_factor_all 0.0378
_refine_ls_R_factor_gt 0.0288
_refine_ls_shift/su_max 0.001
_refine_ls_shift/su_mean 0.000
_refine_ls_structure_factor_coef Fsqd
_refine_ls_weighting_details 'w=1/[\s^2^(Fo^2^)+(0.0434P)^2^] where P=(Fo^2^+2Fc^2^)/3'
_refine_ls_weighting_scheme calc
_refine_ls_wR_factor_gt 0.0659
_refine_ls_wR_factor_ref 0.0729
_reflns_Friedel_coverage 0.935
_reflns_Friedel_fraction_full 1.000
_reflns_Friedel_fraction_max 0.997
_reflns_number_gt 8716
_reflns_number_total 10276
_reflns_threshold_expression 'I > 2\s(I)'
_cod_data_source_file d0dt01649g2.cif
_cod_data_source_block shelx_CCDC5
_cod_depositor_comments 'Adding full bibliography for 7704565--7704573.cif.'
_cod_original_sg_symbol_H-M 'P 21'
_cod_database_code 7704573
_shelx_shelxl_version_number 2016/6
_shelx_space_group_comment
;
The symmetry employed for this shelxl refinement is uniquely defined
by the following loop, which should always be used as a source of
symmetry information in preference to the above space-group names.
They are only intended as comments.
;

loop_
_space_group_symop_operation_xyz
'x, y, z'
'-x, y+1/2, -z'

loop_
_atom_site_label
_atom_site_type_symbol
_atom_site_fract_x
_atom_site_fract_y
_atom_site_fract_z
_atom_site_U_iso_or_equiv
_atom_site_adp_type
_atom_site_occupancy
_atom_site_site_symmetry_order
_atom_site_calc_flag
_atom_site_refinement_flags_posn
_atom_site_refinement_flags_adp
_atom_site_refinement_flags_occupancy
_atom_site_disorder_assembly
_atom_site_disorder_group
Cu1 Cu 0.68563(3) 0.58174(2) 0.56929(2) 0.02621(6) Uani 1 1 d . . . . .
Cl1 Cl 0.43951(7) 0.61740(6) 0.16975(5) 0.04841(17) Uani 1 1 d . . . . .
Cl2 Cl -0.12205(7) 0.65320(5) 0.32352(6) 0.04471(15) Uani 1 1 d . . . . .
N1 N 0.5263(2) 0.62390(13) 0.66846(14) 0.0261(3) Uani 1 1 d . . . . .
C22 C 0.9583(2) 0.55393(15) 0.73678(19) 0.0287(4) Uani 1 1 d . . . . .
Cl3 Cl 1.03251(9) 0.68664(5) 0.90028(7) 0.05144(17) Uani 1 1 d . . . . .
Cl4 Cl 1.26013(13) 0.35074(7) 0.96919(9) 0.0787(3) Uani 1 1 d . . . . .
O1 O 0.55478(17) 0.59936(11) 0.42223(13) 0.0296(3) Uani 1 1 d . . . . .
O2 O 0.86426(18) 0.61237(11) 0.67968(14) 0.0320(3) Uani 1 1 d . . . . .
N2 N 0.7914(2) 0.47342(13) 0.51201(16) 0.0286(4) Uani 1 1 d . . . . .
C8 C 0.5781(3) 0.63786(16) 0.80009(17) 0.0289(4) Uani 1 1 d . . . . .
H8 H 0.673444 0.674417 0.806379 0.035 Uiso 1 1 calc R U . . .
C10 C 0.6247(3) 0.54860(19) 0.8603(2) 0.0363(5) Uani 1 1 d . . . . .
C15 C 0.5761(5) 0.4668(2) 0.8105(3) 0.0557(8) Uani 1 1 d . . . . .
H15 H 0.508476 0.464362 0.738082 0.067 Uiso 1 1 calc R U . . .
C14 C 0.6294(7) 0.3872(3) 0.8700(4) 0.0849(14) Uani 1 1 d . . . . .
H14 H 0.599558 0.331737 0.835486 0.102 Uiso 1 1 calc R U . . .
C13 C 0.7243(6) 0.3904(4) 0.9774(5) 0.0926(18) Uani 1 1 d . . . . .
H13 H 0.758251 0.336988 1.016002 0.111 Uiso 1 1 calc R U . . .
C12 C 0.7708(5) 0.4714(4) 1.0298(4) 0.0811(14) Uani 1 1 d . . . . .
H12 H 0.835326 0.472979 1.103660 0.097 Uiso 1 1 calc R U . . .
C11 C 0.7206(3) 0.5511(3) 0.9713(3) 0.0551(8) Uani 1 1 d . . . . .
H11 H 0.751123 0.606219 1.006527 0.066 Uiso 1 1 calc R U . . .
C1 C 0.3807(3) 0.63179(16) 0.62679(19) 0.0294(4) Uani 1 1 d . . . . .
H1 H 0.312141 0.642386 0.682689 0.035 Uiso 1 1 calc R U . . .
C2 C 0.3133(2) 0.62571(16) 0.50059(18) 0.0272(4) Uani 1 1 d . . . . .
C4 C 0.0800(2) 0.64123(17) 0.3563(2) 0.0327(4) Uani 1 1 d . . . . .
C5 C 0.1681(3) 0.63614(19) 0.2609(2) 0.0348(5) Uani 1 1 d . . . . .
H5 H 0.120240 0.640722 0.181183 0.042 Uiso 1 1 calc R U . . .
C6 C 0.3272(3) 0.62420(18) 0.28681(18) 0.0306(4) Uani 1 1 d . . . . .
C7 C 0.4068(2) 0.61493(15) 0.40612(18) 0.0261(4) Uani 1 1 d . . . . .
C17 C 0.9801(3) 0.46560(16) 0.6953(2) 0.0332(5) Uani 1 1 d . . . . .
C16 C 0.9033(3) 0.43385(17) 0.5798(2) 0.0352(5) Uani 1 1 d . . . . .
H16 H 0.938292 0.379494 0.551925 0.042 Uiso 1 1 calc R U . . .
C23 C 0.7219(3) 0.43143(16) 0.3965(2) 0.0310(4) Uani 1 1 d . . . . .
H23 H 0.701409 0.480240 0.337357 0.037 Uiso 1 1 calc R U . . .
C25 C 0.5641(3) 0.39061(16) 0.4121(2) 0.0338(5) Uani 1 1 d . . . . .
C26 C 0.4454(3) 0.3912(2) 0.3148(3) 0.0451(6) Uani 1 1 d . . . . .
H26 H 0.462399 0.417439 0.242040 0.054 Uiso 1 1 calc R U . . .
C27 C 0.3008(3) 0.3526(2) 0.3255(3) 0.0568(8) Uani 1 1 d . . . . .
H27 H 0.222209 0.352571 0.259535 0.068 Uiso 1 1 calc R U . . .
C28 C 0.2733(4) 0.3142(2) 0.4338(4) 0.0569(8) Uani 1 1 d . . . . .
H28 H 0.176238 0.289300 0.441285 0.068 Uiso 1 1 calc R U . . .
C29 C 0.3913(4) 0.3132(2) 0.5300(3) 0.0528(7) Uani 1 1 d . . . . .
H29 H 0.374170 0.287276 0.602857 0.063 Uiso 1 1 calc R U . . .
C30 C 0.5358(3) 0.35078(18) 0.5189(2) 0.0409(5) Uani 1 1 d . . . . .
H30 H 0.614885 0.349143 0.584481 0.049 Uiso 1 1 calc R U . . .
C24 C 0.8274(3) 0.3639(2) 0.3439(2) 0.0421(6) Uani 1 1 d . . . . .
H24A H 0.773872 0.339972 0.269636 0.063 Uiso 1 1 calc R U . . .
H24B H 0.921564 0.393463 0.328476 0.063 Uiso 1 1 calc R U . . .
H24C H 0.853164 0.315697 0.400538 0.063 Uiso 1 1 calc R U . . .
C18 C 1.0767(3) 0.40393(19) 0.7660(2) 0.0429(6) Uani 1 1 d . . . . .
H18 H 1.089232 0.345879 0.737492 0.051 Uiso 1 1 calc R U . . .
C19 C 1.1525(3) 0.4293(2) 0.8771(3) 0.0451(6) Uani 1 1 d . . . . .
C20 C 1.1427(3) 0.5166(2) 0.9175(2) 0.0429(6) Uani 1 1 d . . . . .
H20 H 1.198879 0.534340 0.990815 0.051 Uiso 1 1 calc R U . . .
C21 C 1.0492(2) 0.5771(2) 0.84837(19) 0.0342(4) Uani 1 1 d . . . . .
C9 C 0.4635(3) 0.68915(19) 0.8673(2) 0.0391(5) Uani 1 1 d . . . . .
H9A H 0.506356 0.694911 0.951019 0.059 Uiso 1 1 calc R U . . .
H9B H 0.445584 0.747955 0.832362 0.059 Uiso 1 1 calc R U . . .
H9C H 0.366341 0.656860 0.860919 0.059 Uiso 1 1 calc R U . . .
C3 C 0.1500(2) 0.63698(17) 0.4738(2) 0.0308(4) Uani 1 1 d . . . . .
H3 H 0.089516 0.641546 0.536447 0.037 Uiso 1 1 calc R U . . .

loop_
_atom_site_aniso_label
_atom_site_aniso_U_11
_atom_site_aniso_U_22
_atom_site_aniso_U_33
_atom_site_aniso_U_23
_atom_site_aniso_U_13
_atom_site_aniso_U_12
Cu1 0.02221(11) 0.03107(12) 0.02409(11) -0.00165(11) -0.00130(7) 0.00260(10)
Cl1 0.0386(3) 0.0838(5) 0.0234(2) 0.0015(3) 0.0064(2) 0.0031(3)
Cl2 0.0216(2) 0.0564(4) 0.0539(3) 0.0051(3) -0.0028(2) 0.0015(2)
N1 0.0284(8) 0.0294(9) 0.0198(7) 0.0021(6) 0.0012(6) 0.0008(7)
C22 0.0231(9) 0.0340(11) 0.0282(9) -0.0009(8) 0.0003(7) -0.0022(8)
Cl3 0.0499(4) 0.0474(4) 0.0522(4) -0.0167(3) -0.0106(3) -0.0044(3)
Cl4 0.0825(7) 0.0740(6) 0.0690(5) 0.0234(5) -0.0282(5) 0.0216(5)
O1 0.0228(6) 0.0418(10) 0.0237(6) 0.0004(6) 0.0017(5) 0.0052(6)
O2 0.0278(7) 0.0307(7) 0.0346(7) -0.0033(6) -0.0064(6) 0.0011(6)
N2 0.0265(8) 0.0307(9) 0.0278(8) -0.0027(7) 0.0010(7) 0.0006(7)
C8 0.0308(10) 0.0358(12) 0.0195(8) 0.0023(8) 0.0014(7) -0.0012(8)
C10 0.0355(11) 0.0442(12) 0.0302(11) 0.0109(9) 0.0085(9) 0.0060(10)
C15 0.080(2) 0.0424(16) 0.0464(15) 0.0113(12) 0.0130(15) 0.0090(15)
C14 0.125(4) 0.0446(19) 0.092(3) 0.026(2) 0.040(3) 0.019(2)
C13 0.102(3) 0.086(3) 0.097(3) 0.064(3) 0.039(3) 0.051(3)
C12 0.068(2) 0.108(4) 0.066(2) 0.054(2) 0.0050(19) 0.020(2)
C11 0.0457(15) 0.076(2) 0.0420(14) 0.0240(14) -0.0012(11) 0.0008(14)
C1 0.0270(9) 0.0368(12) 0.0247(9) 0.0021(8) 0.0043(7) 0.0002(8)
C2 0.0239(9) 0.0330(11) 0.0244(8) 0.0014(8) 0.0022(7) 0.0002(8)
C4 0.0208(9) 0.0381(12) 0.0376(11) 0.0029(9) -0.0020(8) -0.0001(8)
C5 0.0284(10) 0.0460(13) 0.0280(10) 0.0021(9) -0.0033(8) -0.0002(9)
C6 0.0275(9) 0.0410(12) 0.0230(8) 0.0009(8) 0.0026(7) 0.0002(9)
C7 0.0240(9) 0.0285(9) 0.0252(9) 0.0008(7) 0.0016(7) 0.0006(8)
C17 0.0290(10) 0.0350(12) 0.0335(11) 0.0006(9) -0.0035(8) 0.0051(9)
C16 0.0344(12) 0.0317(11) 0.0373(12) -0.0054(9) -0.0030(9) 0.0064(9)
C23 0.0316(10) 0.0322(11) 0.0280(10) -0.0044(8) -0.0001(8) -0.0006(8)
C25 0.0323(11) 0.0288(11) 0.0392(11) -0.0075(9) 0.0007(9) 0.0000(9)
C26 0.0386(13) 0.0473(15) 0.0459(14) -0.0068(11) -0.0068(11) -0.0005(11)
C27 0.0341(14) 0.0575(18) 0.074(2) -0.0133(16) -0.0100(14) -0.0027(13)
C28 0.0373(14) 0.0440(16) 0.090(2) -0.0118(16) 0.0100(15) -0.0064(12)
C29 0.0513(17) 0.0426(15) 0.0674(19) -0.0025(14) 0.0186(15) -0.0109(13)
C30 0.0412(14) 0.0370(13) 0.0442(13) -0.0018(11) 0.0051(11) -0.0044(10)
C24 0.0394(13) 0.0475(15) 0.0396(12) -0.0124(11) 0.0058(10) 0.0013(11)
C18 0.0406(13) 0.0381(13) 0.0461(14) 0.0024(11) -0.0077(11) 0.0098(11)
C19 0.0395(14) 0.0490(15) 0.0431(13) 0.0124(12) -0.0072(11) 0.0064(11)
C20 0.0350(12) 0.0578(17) 0.0320(11) 0.0027(11) -0.0091(9) -0.0030(11)
C21 0.0283(9) 0.0413(11) 0.0308(9) -0.0021(11) -0.0038(7) -0.0036(11)
C9 0.0453(14) 0.0450(14) 0.0268(11) -0.0042(10) 0.0043(9) 0.0057(11)
C3 0.0222(9) 0.0385(12) 0.0317(10) 0.0008(9) 0.0043(8) -0.0012(8)

loop_
_atom_type_symbol
_atom_type_description
_atom_type_scat_dispersion_real
_atom_type_scat_dispersion_imag
_atom_type_scat_source
C C 0.0033 0.0016 'International Tables Vol C Tables 4.2.6.8 and 6.1.1.4'
H H 0.0000 0.0000 'International Tables Vol C Tables 4.2.6.8 and 6.1.1.4'
N N 0.0061 0.0033 'International Tables Vol C Tables 4.2.6.8 and 6.1.1.4'
O O 0.0106 0.0060 'International Tables Vol C Tables 4.2.6.8 and 6.1.1.4'
Cl Cl 0.1484 0.1585 'International Tables Vol C Tables 4.2.6.8 and 6.1.1.4'
Cu Cu 0.3201 1.2651 'International Tables Vol C Tables 4.2.6.8 and 6.1.1.4'

loop_
_geom_angle_atom_site_label_1
_geom_angle_atom_site_label_2
_geom_angle_atom_site_label_3
_geom_angle
_geom_angle_site_symmetry_1
_geom_angle_site_symmetry_3
_geom_angle_publ_flag
O1 Cu1 O2 150.92(7) . . ?
O1 Cu1 N1 93.65(7) . . ?
O2 Cu1 N1 97.28(7) . . ?
O1 Cu1 N2 94.55(7) . . ?
O2 Cu1 N2 91.95(7) . . ?
N1 Cu1 N2 144.70(8) . . ?
C1 N1 C8 119.39(18) . . ?
C1 N1 Cu1 123.13(14) . . ?
C8 N1 Cu1 117.19(13) . . ?
O2 C22 C17 124.3(2) . . ?
O2 C22 C21 120.2(2) . . ?
C17 C22 C21 115.5(2) . . ?
C7 O1 Cu1 127.87(13) . . ?
C22 O2 Cu1 124.03(14) . . ?
C16 N2 C23 120.1(2) . . ?
C16 N2 Cu1 121.30(16) . . ?
C23 N2 Cu1 117.92(14) . . ?
N1 C8 C10 109.97(19) . . ?
N1 C8 C9 115.27(19) . . ?
C10 C8 C9 111.66(18) . . ?
N1 C8 H8 106.5 . . ?
C10 C8 H8 106.5 . . ?
C9 C8 H8 106.5 . . ?
C15 C10 C11 119.6(3) . . ?
C15 C10 C8 123.0(2) . . ?
C11 C10 C8 117.4(3) . . ?
C10 C15 C14 119.3(4) . . ?
C10 C15 H15 120.3 . . ?
C14 C15 H15 120.3 . . ?
C13 C14 C15 120.6(4) . . ?
C13 C14 H14 119.7 . . ?
C15 C14 H14 119.7 . . ?
C14 C13 C12 120.8(3) . . ?
C14 C13 H13 119.6 . . ?
C12 C13 H13 119.6 . . ?
C13 C12 C11 119.4(4) . . ?
C13 C12 H12 120.3 . . ?
C11 C12 H12 120.3 . . ?
C12 C11 C10 120.2(4) . . ?
C12 C11 H11 119.9 . . ?
C10 C11 H11 119.9 . . ?
N1 C1 C2 126.03(19) . . ?
N1 C1 H1 117.0 . . ?
C2 C1 H1 117.0 . . ?
C3 C2 C7 120.61(18) . . ?
C3 C2 C1 117.04(18) . . ?
C7 C2 C1 122.22(18) . . ?
C3 C4 C5 121.0(2) . . ?
C3 C4 Cl2 120.26(17) . . ?
C5 C4 Cl2 118.72(17) . . ?
C6 C5 C4 118.7(2) . . ?
C6 C5 H5 120.7 . . ?
C4 C5 H5 120.7 . . ?
C5 C6 C7 123.44(19) . . ?
C5 C6 Cl1 119.63(16) . . ?
C7 C6 Cl1 116.92(16) . . ?
O1 C7 C6 119.51(18) . . ?
O1 C7 C2 124.80(18) . . ?
C6 C7 C2 115.68(18) . . ?
C18 C17 C22 121.1(2) . . ?
C18 C17 C16 116.9(2) . . ?
C22 C17 C16 122.0(2) . . ?
N2 C16 C17 126.3(2) . . ?
N2 C16 H16 116.8 . . ?
C17 C16 H16 116.8 . . ?
N2 C23 C25 109.31(18) . . ?
N2 C23 C24 114.78(19) . . ?
C25 C23 C24 111.9(2) . . ?
N2 C23 H23 106.8 . . ?
C25 C23 H23 106.8 . . ?
C24 C23 H23 106.8 . . ?
C30 C25 C26 118.6(3) . . ?
C30 C25 C23 122.4(2) . . ?
C26 C25 C23 119.0(2) . . ?
C25 C26 C27 120.3(3) . . ?
C25 C26 H26 119.8 . . ?
C27 C26 H26 119.8 . . ?
C28 C27 C26 120.4(3) . . ?
C28 C27 H27 119.8 . . ?
C26 C27 H27 119.8 . . ?
C29 C28 C27 119.2(3) . . ?
C29 C28 H28 120.4 . . ?
C27 C28 H28 120.4 . . ?
C28 C29 C30 120.4(3) . . ?
C28 C29 H29 119.8 . . ?
C30 C29 H29 119.8 . . ?
C25 C30 C29 121.1(3) . . ?
C25 C30 H30 119.5 . . ?
C29 C30 H30 119.5 . . ?
C23 C24 H24A 109.5 . . ?
C23 C24 H24B 109.5 . . ?
H24A C24 H24B 109.5 . . ?
C23 C24 H24C 109.5 . . ?
H24A C24 H24C 109.5 . . ?
H24B C24 H24C 109.5 . . ?
C19 C18 C17 120.1(3) . . ?
C19 C18 H18 120.0 . . ?
C17 C18 H18 120.0 . . ?
C18 C19 C20 120.7(2) . . ?
C18 C19 Cl4 120.0(2) . . ?
C20 C19 Cl4 119.3(2) . . ?
C21 C20 C19 119.3(2) . . ?
C21 C20 H20 120.4 . . ?
C19 C20 H20 120.4 . . ?
C20 C21 C22 123.1(3) . . ?
C20 C21 Cl3 119.60(18) . . ?
C22 C21 Cl3 117.2(2) . . ?
C8 C9 H9A 109.5 . . ?
C8 C9 H9B 109.5 . . ?
H9A C9 H9B 109.5 . . ?
C8 C9 H9C 109.5 . . ?
H9A C9 H9C 109.5 . . ?
H9B C9 H9C 109.5 . . ?
C4 C3 C2 120.4(2) . . ?
C4 C3 H3 119.8 . . ?
C2 C3 H3 119.8 . . ?

loop_
_geom_bond_atom_site_label_1
_geom_bond_atom_site_label_2
_geom_bond_distance
_geom_bond_site_symmetry_2
_geom_bond_publ_flag
Cu1 O1 1.8785(14) . ?
Cu1 O2 1.8924(15) . ?
Cu1 N1 1.9807(17) . ?
Cu1 N2 1.9970(19) . ?
Cl1 C6 1.733(2) . ?
Cl2 C4 1.742(2) . ?
N1 C1 1.285(3) . ?
N1 C8 1.490(2) . ?
C22 O2 1.295(3) . ?
C22 C17 1.412(3) . ?
C22 C21 1.420(3) . ?
Cl3 C21 1.739(3) . ?
Cl4 C19 1.737(3) . ?
O1 C7 1.286(2) . ?
N2 C16 1.285(3) . ?
N2 C23 1.482(3) . ?
C8 C10 1.515(3) . ?
C8 C9 1.525(3) . ?
C8 H8 0.9800 . ?
C10 C15 1.377(5) . ?
C10 C11 1.392(4) . ?
C15 C14 1.402(5) . ?
C15 H15 0.9300 . ?
C14 C13 1.357(7) . ?
C14 H14 0.9300 . ?
C13 C12 1.373(8) . ?
C13 H13 0.9300 . ?
C12 C11 1.391(5) . ?
C12 H12 0.9300 . ?
C11 H11 0.9300 . ?
C1 C2 1.451(3) . ?
C1 H1 0.9300 . ?
C2 C3 1.410(3) . ?
C2 C7 1.422(3) . ?
C4 C3 1.368(3) . ?
C4 C5 1.392(3) . ?
C5 C6 1.376(3) . ?
C5 H5 0.9300 . ?
C6 C7 1.419(3) . ?
C17 C18 1.406(3) . ?
C17 C16 1.444(3) . ?
C16 H16 0.9300 . ?
C23 C25 1.522(3) . ?
C23 C24 1.525(3) . ?
C23 H23 0.9800 . ?
C25 C30 1.382(4) . ?
C25 C26 1.387(4) . ?
C26 C27 1.394(4) . ?
C26 H26 0.9300 . ?
C27 C28 1.385(5) . ?
C27 H27 0.9300 . ?
C28 C29 1.375(5) . ?
C28 H28 0.9300 . ?
C29 C30 1.387(4) . ?
C29 H29 0.9300 . ?
C30 H30 0.9300 . ?
C24 H24A 0.9600 . ?
C24 H24B 0.9600 . ?
C24 H24C 0.9600 . ?
C18 C19 1.373(4) . ?
C18 H18 0.9300 . ?
C19 C20 1.378(4) . ?
C20 C21 1.372(4) . ?
C20 H20 0.9300 . ?
C9 H9A 0.9600 . ?
C9 H9B 0.9600 . ?
C9 H9C 0.9600 . ?
C3 H3 0.9300 . ?

loop_
_geom_torsion_atom_site_label_1
_geom_torsion_atom_site_label_2
_geom_torsion_atom_site_label_3
_geom_torsion_atom_site_label_4
_geom_torsion
_geom_torsion_site_symmetry_1
_geom_torsion_site_symmetry_2
_geom_torsion_site_symmetry_3
_geom_torsion_site_symmetry_4
_geom_torsion_publ_flag
O2 Cu1 O1 C7 -124.33(19) . . . . ?
N1 Cu1 O1 C7 -12.26(19) . . . . ?
N2 Cu1 O1 C7 133.36(18) . . . . ?
C17 C22 O2 Cu1 25.3(3) . . . . ?
C21 C22 O2 Cu1 -155.24(16) . . . . ?
O1 Cu1 O2 C22 -137.22(17) . . . . ?
N1 Cu1 O2 C22 111.59(17) . . . . ?
N2 Cu1 O2 C22 -34.25(18) . . . . ?
C1 N1 C8 C10 108.5(2) . . . . ?
Cu1 N1 C8 C10 -65.5(2) . . . . ?
C1 N1 C8 C9 -18.8(3) . . . . ?
Cu1 N1 C8 C9 167.23(17) . . . . ?
N1 C8 C10 C15 -20.1(3) . . . . ?
C9 C8 C10 C15 109.1(3) . . . . ?
N1 C8 C10 C11 160.1(2) . . . . ?
C9 C8 C10 C11 -70.6(3) . . . . ?
C11 C10 C15 C14 -2.7(5) . . . . ?
C8 C10 C15 C14 177.6(3) . . . . ?
C10 C15 C14 C13 2.0(6) . . . . ?
C15 C14 C13 C12 -0.4(7) . . . . ?
C14 C13 C12 C11 -0.4(7) . . . . ?
C13 C12 C11 C10 -0.4(6) . . . . ?
C15 C10 C11 C12 2.0(4) . . . . ?
C8 C10 C11 C12 -178.3(3) . . . . ?
C8 N1 C1 C2 176.0(2) . . . . ?
Cu1 N1 C1 C2 -10.3(3) . . . . ?
N1 C1 C2 C3 -179.6(2) . . . . ?
N1 C1 C2 C7 -3.7(4) . . . . ?
C3 C4 C5 C6 1.8(4) . . . . ?
Cl2 C4 C5 C6 -178.2(2) . . . . ?
C4 C5 C6 C7 1.3(4) . . . . ?
C4 C5 C6 Cl1 179.9(2) . . . . ?
Cu1 O1 C7 C6 -178.43(17) . . . . ?
Cu1 O1 C7 C2 2.8(3) . . . . ?
C5 C6 C7 O1 176.4(2) . . . . ?
Cl1 C6 C7 O1 -2.1(3) . . . . ?
C5 C6 C7 C2 -4.7(4) . . . . ?
Cl1 C6 C7 C2 176.69(18) . . . . ?
C3 C2 C7 O1 -176.0(2) . . . . ?
C1 C2 C7 O1 8.3(4) . . . . ?
C3 C2 C7 C6 5.3(3) . . . . ?
C1 C2 C7 C6 -170.5(2) . . . . ?
O2 C22 C17 C18 -175.8(2) . . . . ?
C21 C22 C17 C18 4.7(3) . . . . ?
O2 C22 C17 C16 3.3(4) . . . . ?
C21 C22 C17 C16 -176.1(2) . . . . ?
C23 N2 C16 C17 -178.7(2) . . . . ?
Cu1 N2 C16 C17 -8.1(4) . . . . ?
C18 C17 C16 N2 167.3(3) . . . . ?
C22 C17 C16 N2 -11.9(4) . . . . ?
C16 N2 C23 C25 104.0(3) . . . . ?
Cu1 N2 C23 C25 -67.0(2) . . . . ?
C16 N2 C23 C24 -22.7(3) . . . . ?
Cu1 N2 C23 C24 166.39(17) . . . . ?
N2 C23 C25 C30 -35.6(3) . . . . ?
C24 C23 C25 C30 92.7(3) . . . . ?
N2 C23 C25 C26 146.1(2) . . . . ?
C24 C23 C25 C26 -85.6(3) . . . . ?
C30 C25 C26 C27 0.3(4) . . . . ?
C23 C25 C26 C27 178.6(3) . . . . ?
C25 C26 C27 C28 0.8(5) . . . . ?
C26 C27 C28 C29 -1.1(5) . . . . ?
C27 C28 C29 C30 0.4(5) . . . . ?
C26 C25 C30 C29 -1.0(4) . . . . ?
C23 C25 C30 C29 -179.3(3) . . . . ?
C28 C29 C30 C25 0.6(5) . . . . ?
C22 C17 C18 C19 -0.4(4) . . . . ?
C16 C17 C18 C19 -179.6(3) . . . . ?
C17 C18 C19 C20 -3.9(5) . . . . ?
C17 C18 C19 Cl4 175.2(2) . . . . ?
C18 C19 C20 C21 3.5(4) . . . . ?
Cl4 C19 C20 C21 -175.6(2) . . . . ?
C19 C20 C21 C22 1.2(4) . . . . ?
C19 C20 C21 Cl3 178.5(2) . . . . ?
O2 C22 C21 C20 175.3(2) . . . . ?
C17 C22 C21 C20 -5.2(3) . . . . ?
O2 C22 C21 Cl3 -2.0(3) . . . . ?
C17 C22 C21 Cl3 177.47(17) . . . . ?
C5 C4 C3 C2 -1.1(4) . . . . ?
Cl2 C4 C3 C2 178.89(19) . . . . ?
C7 C2 C3 C4 -2.6(4) . . . . ?
C1 C2 C3 C4 173.4(2) . . . . ?
